data_7230069
loop_
_publ_author_name
'Sarkar, Nandita'
'Drew, Michael G. B.'
'Harms, Klaus'
'Bauz\'a, Antonio'
'Frontera, Antonio'
'Chattopadhyay, Shouvik'

_publ_section_title
;
 Methylene spacer regulated variation in conformation of tetradentate N2O2
 donor Schiff bases trapped in manganese(iii) complexes
;
_journal_issue 8
_journal_name_full CrystEngComm
_journal_page_first 1077
_journal_paper_doi 10.1039/C7CE02019H
_journal_volume 20
_journal_year 2018
_chemical_formula_moiety C42
_chemical_formula_sum 'C46 H62 Mn2 N6 O13 S2 Se2'
_chemical_formula_weight 1238.93
_chemical_name_common S106
_space_group_crystal_system triclinic
_space_group_IT_number 2
_space_group_name_Hall '-P 1'
_space_group_name_H-M_alt 'P -1'
_symmetry_space_group_name_Hall '-P 1'
_symmetry_space_group_name_H-M 'P -1'
_atom_sites_solution_hydrogens mixed
_atom_sites_solution_primary direct
_atom_sites_solution_secondary difmap
_audit_creation_method SHELXL-2016/6
_audit_update_record
;
2017-06-22 deposited with the CCDC.
2018-01-05 downloaded from the CCDC.
;
_cell_angle_alpha 114.849(1)
_cell_angle_beta 106.773(1)
_cell_angle_gamma 95.718(1)
_cell_formula_units_Z 1
_cell_length_a 11.0249(4)
_cell_length_b 11.9113(5)
_cell_length_c 11.9381(5)
_cell_measurement_reflns_used 7499
_cell_measurement_temperature 100(2)
_cell_measurement_theta_max 25.2790
_cell_measurement_theta_min 2.4082
_cell_volume 1317.30(9)
_computing_cell_refinement 'SAINT V8.35A (Bruker AXS Inc., 2015)'
_computing_data_collection 'APEX3 (Bruker AXS Inc., 2015)'
_computing_data_reduction 'SAINT V8.35A (Bruker AXS Inc., 2015)'
_computing_molecular_graphics 'DIAMOND (Crystal Impact)'
_computing_structure_refinement 'SHELXL-2016/6 (Sheldrick, 2016)'
_computing_structure_solution 'XT V2014/1 (Bruker AXS Inc., 2014)'
_diffrn_ambient_temperature 100(2)
_diffrn_detector_area_resol_mean 7.9
_diffrn_measured_fraction_theta_full 0.999
_diffrn_measured_fraction_theta_max 0.997
_diffrn_measurement_device_type 'Bruker D8 QUEST area detector'
_diffrn_measurement_method '\w and \f scans'
_diffrn_radiation_type MoK\a
_diffrn_radiation_wavelength 0.71073
_diffrn_reflns_av_R_equivalents 0.0342
_diffrn_reflns_av_unetI/netI 0.0354
_diffrn_reflns_Laue_measured_fraction_full 0.999
_diffrn_reflns_Laue_measured_fraction_max 0.997
_diffrn_reflns_limit_h_max 13
_diffrn_reflns_limit_h_min -13
_diffrn_reflns_limit_k_max 14
_diffrn_reflns_limit_k_min -14
_diffrn_reflns_limit_l_max 14
_diffrn_reflns_limit_l_min -14
_diffrn_reflns_number 14450
_diffrn_reflns_point_group_measured_fraction_full 0.999
_diffrn_reflns_point_group_measured_fraction_max 0.997
_diffrn_reflns_theta_full 25.242
_diffrn_reflns_theta_max 25.299
_diffrn_reflns_theta_min 2.261
_diffrn_source 'microfocus sealed X-ray tube'
_exptl_absorpt_coefficient_mu 2.007
_exptl_absorpt_correction_T_max 0.87
_exptl_absorpt_correction_T_min 0.73
_exptl_absorpt_correction_type multi-scan
_exptl_absorpt_process_details ' '
_exptl_crystal_colour red
_exptl_crystal_density_diffrn 1.562
_exptl_crystal_density_method 'not measured'
_exptl_crystal_description block
_exptl_crystal_F_000 634
_exptl_crystal_size_max 0.333
_exptl_crystal_size_mid 0.260
_exptl_crystal_size_min 0.072
_refine_diff_density_max 0.421
_refine_diff_density_min -0.332
_refine_diff_density_rms 0.065
_refine_ls_extinction_method none
_refine_ls_goodness_of_fit_ref 1.022
_refine_ls_hydrogen_treatment mixed
_refine_ls_matrix_type full
_refine_ls_number_parameters 360
_refine_ls_number_reflns 4799
_refine_ls_number_restraints 33
_refine_ls_restrained_S_all 1.020
_refine_ls_R_factor_all 0.0373
_refine_ls_R_factor_gt 0.0281
_refine_ls_shift/su_max 0.001
_refine_ls_shift/su_mean 0.000
_refine_ls_structure_factor_coef Fsqd
_refine_ls_weighting_details 'w=1/[\s^2^(Fo^2^)+(0.0318P)^2^+0.5695P] where P=(Fo^2^+2Fc^2^)/3'
_refine_ls_weighting_scheme calc
_refine_ls_wR_factor_gt 0.0629
_refine_ls_wR_factor_ref 0.0661
_reflns_Friedel_coverage 0.000
_reflns_number_gt 4114
_reflns_number_total 4799
_reflns_threshold_expression 'I > 2\s(I)'
_cod_data_source_file c7ce02019h2.cif
_cod_data_source_block 5
_cod_depositor_comments
;
The following automatic conversions were performed:

'_exptl_absorpt_correction_type' value 'Multi-Scan' changed to
'multi-scan' according to
/home/data/users/saulius/crontab/automatic-downloads/rss-feeds/RSC/lib/dictionaries/cif_core.dic
dictionary named 'cif_core.dic' version 2.4.2 from 2011-04-26.

Automatic conversion script
Id: cif_fix_values 4973 2017-02-22 13:04:09Z antanas 

 Adding full bibliography for 7230068--7230074.cif.
;
_cod_original_cell_volume 1317.29(9)
_cod_database_code 7230069
_shelx_shelxl_version_number 2016/6
_shelx_space_group_comment
; 
The symmetry employed for this shelxl refinement is uniquely defined 
by the following loop, which should always be used as a source of 
symmetry information in preference to the above space-group names. 
They are only intended as comments. 
;
_shelx_estimated_absorpt_t_min 0.555
_shelx_estimated_absorpt_t_max 0.869

loop_
_space_group_symop_operation_xyz
'x, y, z'
'-x, -y, -z'

loop_
_atom_site_label
_atom_site_type_symbol
_atom_site_fract_x
_atom_site_fract_y
_atom_site_fract_z
_atom_site_U_iso_or_equiv
_atom_site_adp_type
_atom_site_occupancy
_atom_site_site_symmetry_order
_atom_site_calc_flag
_atom_site_refinement_flags_posn
_atom_site_refinement_flags_adp
_atom_site_refinement_flags_occupancy
_atom_site_disorder_assembly
_atom_site_disorder_group
Mn1 Mn 0.58325(3) 0.50549(3) 0.33412(3) 0.00959(9) Uani 1 1 d . . . . .
N1 N 0.60449(18) 0.36293(18) 0.1453(2) 0.0171(4) Uani 1 1 d . . . . .
C1 C 0.3063(2) 0.3874(2) 0.1881(2) 0.0107(4) Uani 1 1 d . . . . .
C2 C 0.1978(2) 0.2878(2) 0.1522(2) 0.0120(5) Uani 1 1 d . . . . .
O2 O 0.22242(14) 0.22261(14) 0.22348(15) 0.0126(3) Uani 1 1 d . . . . .
C3 C 0.0799(2) 0.2641(2) 0.0540(2) 0.0149(5) Uani 1 1 d . . . . .
H3 H 0.007901 0.197301 0.030996 0.018 Uiso 1 1 calc R U . . .
C4 C 0.0665(2) 0.3385(2) -0.0116(2) 0.0176(5) Uani 1 1 d . . . . .
H4 H -0.014553 0.321621 -0.079282 0.021 Uiso 1 1 calc R U . . .
C5 C 0.1690(2) 0.4352(2) 0.0210(2) 0.0175(5) Uani 1 1 d . . . . .
H5 H 0.158117 0.485848 -0.023200 0.021 Uiso 1 1 calc R U . . .
C6 C 0.2914(2) 0.4608(2) 0.1201(2) 0.0126(5) Uani 1 1 d . . . . .
C7 C 0.3942(2) 0.5659(2) 0.1527(2) 0.0153(5) Uani 1 1 d . . . . .
H7 H 0.373710 0.615819 0.108542 0.018 Uiso 1 1 calc R U . . .
C9 C 0.6086(2) 0.7129(2) 0.2681(3) 0.0195(5) Uani 1 1 d . . . . .
H9A H 0.608027 0.788169 0.346584 0.023 Uiso 1 1 calc R U . . .
H9B H 0.587224 0.731578 0.192257 0.023 Uiso 1 1 calc R U . . .
O41 O 0.55752(18) 0.66839(15) 0.51017(17) 0.0126(3) Uani 1 1 d . . . . .
C10 C 0.7422(2) 0.6843(2) 0.2963(3) 0.0207(5) Uani 1 1 d . . . . .
H10A H 0.751543 0.627004 0.212272 0.025 Uiso 1 1 calc R U . . .
H10B H 0.812387 0.764542 0.342035 0.025 Uiso 1 1 calc R U . . .
O11 O 0.66600(14) 0.43531(14) 0.44066(15) 0.0116(3) Uani 1 1 d . . . . .
C12 C 0.8601(2) 0.6463(2) 0.4753(2) 0.0140(5) Uani 1 1 d . . . . .
H12 H 0.931291 0.711318 0.493364 0.017 Uiso 1 1 calc R U . . .
C13 C 0.8816(2) 0.5826(2) 0.5554(2) 0.0126(5) Uani 1 1 d . . . . .
C14 C 0.7856(2) 0.4786(2) 0.5316(2) 0.0109(4) Uani 1 1 d . . . . .
C15 C 0.8203(2) 0.4141(2) 0.6076(2) 0.0112(4) Uani 1 1 d . . . . .
O15 O 0.72157(14) 0.31495(14) 0.57736(15) 0.0135(3) Uani 1 1 d . . . . .
C16 C 0.9433(2) 0.4521(2) 0.7032(2) 0.0149(5) Uani 1 1 d . . . . .
H16 H 0.964984 0.407391 0.752973 0.018 Uiso 1 1 calc R U . . .
C17 C 1.0366(2) 0.5569(2) 0.7272(2) 0.0173(5) Uani 1 1 d . . . . .
H17 H 1.121033 0.583540 0.793932 0.021 Uiso 1 1 calc R U . . .
C18 C 1.0068(2) 0.6204(2) 0.6553(2) 0.0164(5) Uani 1 1 d . . . . .
H18 H 1.070770 0.691022 0.672274 0.020 Uiso 1 1 calc R U . . .
C19 C 0.1229(2) 0.1121(2) 0.1845(2) 0.0162(5) Uani 1 1 d . . . . .
H19A H 0.102620 0.049117 0.090832 0.019 Uiso 1 1 calc R U . . .
H19B H 0.041698 0.136671 0.193587 0.019 Uiso 1 1 calc R U . . .
N19 N 0.75204(18) 0.62218(17) 0.38098(19) 0.0137(4) Uani 1 1 d . . . . .
C20 C 0.1752(2) 0.0553(2) 0.2743(2) 0.0194(5) Uani 1 1 d . . . . .
H20A H 0.110560 -0.022303 0.248643 0.029 Uiso 1 1 calc R U . . .
H20B H 0.192098 0.117498 0.366299 0.029 Uiso 1 1 calc R U . . .
H20C H 0.256825 0.033756 0.266343 0.029 Uiso 1 1 calc R U . . .
C21 C 0.7526(2) 0.2321(2) 0.6348(2) 0.0177(5) Uani 1 1 d . . . . .
H21A H 0.775628 0.278961 0.732041 0.021 Uiso 1 1 calc R U . . .
H21B H 0.827968 0.199755 0.617068 0.021 Uiso 1 1 calc R U . . .
C22 C 0.6334(2) 0.1233(2) 0.5723(3) 0.0198(5) Uani 1 1 d . . . . .
H22A H 0.648478 0.067679 0.613650 0.030 Uiso 1 1 calc R U . . .
H22B H 0.615463 0.074038 0.477136 0.030 Uiso 1 1 calc R U . . .
H22C H 0.558145 0.157030 0.585084 0.030 Uiso 1 1 calc R U . . .
S1D S 0.74021(12) 0.01629(12) 0.27795(13) 0.0197(4) Uani 0.758(5) 1 d . . P A 1
O1D O 0.8809(2) 0.0920(2) 0.3531(3) 0.0369(9) Uani 0.758(5) 1 d . . P A 1
S2D S 0.7629(4) 0.0445(4) 0.2464(4) 0.0229(11) Uani 0.242(5) 1 d . . P A 2
O2D O 0.7710(7) -0.0147(7) 0.3400(8) 0.022(2) Uani 0.242(5) 1 d . . P A 2
C1D C 0.7194(3) -0.0861(3) 0.1052(3) 0.0449(8) Uani 1 1 d . . . . .
H1DA H 0.749594 -0.033475 0.068952 0.054 Uiso 0.758(5) 1 calc R U P A 1
H1DB H 0.626670 -0.130325 0.053151 0.054 Uiso 0.758(5) 1 calc R U P A 1
H1DC H 0.770893 -0.149234 0.101108 0.054 Uiso 0.758(5) 1 calc R U P A 1
H1DD H 0.790447 -0.129441 0.105775 0.054 Uiso 0.242(5) 1 calc R U P A 2
H1DE H 0.701305 -0.064166 0.032601 0.054 Uiso 0.242(5) 1 calc R U P A 2
H1DF H 0.640467 -0.142899 0.092669 0.054 Uiso 0.242(5) 1 calc R U P A 2
N23 N 0.51174(18) 0.59855(17) 0.23653(19) 0.0139(4) Uani 1 1 d . . . . .
C2D C 0.6437(3) 0.1187(2) 0.2441(3) 0.0270(6) Uani 1 1 d . . . . .
H2DA H 0.645197 0.186711 0.327629 0.032 Uiso 0.758(5) 1 calc R U P A 1
H2DB H 0.553239 0.068671 0.187628 0.032 Uiso 0.758(5) 1 calc R U P A 1
H2DC H 0.679930 0.156821 0.198369 0.032 Uiso 0.758(5) 1 calc R U P A 1
H2DD H 0.568263 0.068149 0.244507 0.032 Uiso 0.242(5) 1 calc R U P A 2
H2DE H 0.617851 0.128840 0.163782 0.032 Uiso 0.242(5) 1 calc R U P A 2
H2DF H 0.674492 0.203140 0.322502 0.032 Uiso 0.242(5) 1 calc R U P A 2
H1S H 0.483(3) 0.658(3) 0.503(3) 0.041(10) Uiso 1 1 d . . . . .
H2S H 0.597(3) 0.673(3) 0.580(4) 0.042(10) Uiso 1 1 d . . . . .
O2S O 1.0025(5) 0.0768(5) 0.5618(6) 0.0565(15) Uani 0.5 1 d . . P . .
H3S H 1.021(5) 0.026(7) 0.480(6) 0.10(2) Uiso 1 1 d . . . . .
O31 O 0.41449(14) 0.40701(14) 0.28594(15) 0.0112(3) Uani 1 1 d . . . . .
C2Z C 0.6330(2) 0.2874(2) 0.0644(2) 0.0138(5) Uani 1 1 d . . . . .
Se3Z Se 0.67948(2) 0.17098(2) -0.06033(2) 0.01970(8) Uani 1 1 d . . . . .

loop_
_atom_site_aniso_label
_atom_site_aniso_U_11
_atom_site_aniso_U_22
_atom_site_aniso_U_33
_atom_site_aniso_U_23
_atom_site_aniso_U_13
_atom_site_aniso_U_12
Mn1 0.00929(17) 0.00997(17) 0.01216(18) 0.00745(14) 0.00402(13) 0.00270(13)
N1 0.0192(11) 0.0168(10) 0.0170(11) 0.0081(9) 0.0079(9) 0.0065(8)
C1 0.0127(11) 0.0110(11) 0.0069(11) 0.0019(9) 0.0041(9) 0.0053(8)
C2 0.0142(11) 0.0130(11) 0.0087(11) 0.0044(9) 0.0041(9) 0.0067(9)
O2 0.0104(8) 0.0107(8) 0.0136(8) 0.0064(7) 0.0002(6) -0.0006(6)
C3 0.0144(12) 0.0144(12) 0.0125(12) 0.0037(10) 0.0044(9) 0.0041(9)
C4 0.0149(12) 0.0236(13) 0.0108(12) 0.0071(10) 0.0001(9) 0.0088(10)
C5 0.0225(13) 0.0231(13) 0.0138(12) 0.0128(11) 0.0070(10) 0.0136(10)
C6 0.0152(11) 0.0154(12) 0.0095(11) 0.0061(10) 0.0060(9) 0.0078(9)
C7 0.0225(13) 0.0194(12) 0.0153(12) 0.0136(10) 0.0112(10) 0.0139(10)
C9 0.0198(13) 0.0188(13) 0.0293(15) 0.0187(12) 0.0101(11) 0.0048(10)
O41 0.0108(9) 0.0162(9) 0.0125(9) 0.0084(7) 0.0041(7) 0.0036(7)
C10 0.0228(13) 0.0241(13) 0.0319(15) 0.0229(12) 0.0171(11) 0.0081(10)
O11 0.0091(8) 0.0116(8) 0.0134(8) 0.0074(7) 0.0010(6) 0.0016(6)
C12 0.0129(12) 0.0089(11) 0.0203(13) 0.0035(10) 0.0109(10) 0.0034(8)
C13 0.0107(11) 0.0113(11) 0.0146(12) 0.0030(9) 0.0074(9) 0.0041(8)
C14 0.0081(11) 0.0121(11) 0.0112(11) 0.0029(9) 0.0048(9) 0.0050(8)
C15 0.0104(11) 0.0110(11) 0.0104(11) 0.0026(9) 0.0052(9) 0.0027(8)
O15 0.0120(8) 0.0145(8) 0.0157(9) 0.0107(7) 0.0022(6) 0.0032(6)
C16 0.0132(11) 0.0194(12) 0.0118(12) 0.0064(10) 0.0040(9) 0.0087(9)
C17 0.0081(11) 0.0211(13) 0.0109(12) -0.0004(10) 0.0006(9) 0.0010(9)
C18 0.0107(11) 0.0137(12) 0.0168(13) 0.0005(10) 0.0054(9) 0.0007(9)
C19 0.0141(12) 0.0102(11) 0.0168(13) 0.0036(10) 0.0015(10) -0.0020(9)
N19 0.0156(10) 0.0118(10) 0.0191(11) 0.0084(8) 0.0114(9) 0.0056(8)
C20 0.0210(13) 0.0132(12) 0.0220(14) 0.0078(11) 0.0072(10) 0.0004(9)
C21 0.0206(13) 0.0201(13) 0.0168(13) 0.0132(11) 0.0047(10) 0.0091(10)
C22 0.0256(13) 0.0191(13) 0.0231(14) 0.0162(11) 0.0099(11) 0.0083(10)
S1D 0.0200(5) 0.0151(6) 0.0270(7) 0.0118(5) 0.0095(4) 0.0047(4)
O1D 0.0193(14) 0.0332(16) 0.0543(19) 0.0279(14) -0.0006(12) -0.0006(10)
S2D 0.0215(19) 0.0191(18) 0.0241(19) 0.0112(14) 0.0038(13) -0.0018(13)
O2D 0.023(4) 0.025(4) 0.026(4) 0.021(4) 0.004(3) 0.011(3)
C1D 0.064(2) 0.0241(15) 0.055(2) 0.0100(14) 0.0458(18) 0.0113(14)
N23 0.0181(10) 0.0135(10) 0.0165(11) 0.0100(8) 0.0095(8) 0.0062(8)
C2D 0.0392(16) 0.0201(13) 0.0210(14) 0.0104(11) 0.0071(12) 0.0125(11)
O2S 0.039(3) 0.032(3) 0.069(4) 0.021(3) -0.014(3) -0.002(2)
O31 0.0099(8) 0.0143(8) 0.0116(8) 0.0097(7) 0.0017(6) 0.0019(6)
C2Z 0.0141(11) 0.0132(12) 0.0148(12) 0.0099(10) 0.0018(9) 0.0018(9)
Se3Z 0.02986(15) 0.01747(14) 0.01775(14) 0.00890(11) 0.01387(11) 0.01211(10)

loop_
_atom_type_symbol
_atom_type_description
_atom_type_scat_dispersion_real
_atom_type_scat_dispersion_imag
_atom_type_scat_source
C C 0.0033 0.0016 'International Tables Vol C Tables 4.2.6.8 and 6.1.1.4'
H H 0.0000 0.0000 'International Tables Vol C Tables 4.2.6.8 and 6.1.1.4'
N N 0.0061 0.0033 'International Tables Vol C Tables 4.2.6.8 and 6.1.1.4'
O O 0.0106 0.0060 'International Tables Vol C Tables 4.2.6.8 and 6.1.1.4'
S S 0.1246 0.1234 'International Tables Vol C Tables 4.2.6.8 and 6.1.1.4'
Mn Mn 0.3368 0.7283 'International Tables Vol C Tables 4.2.6.8 and 6.1.1.4'
Se Se -0.0929 2.2259 'International Tables Vol C Tables 4.2.6.8 and 6.1.1.4'

loop_
_geom_angle_atom_site_label_1
_geom_angle_atom_site_label_2
_geom_angle_atom_site_label_3
_geom_angle
_geom_angle_site_symmetry_1
O11 Mn1 O31 93.85(6) .
O11 Mn1 N23 173.31(7) .
O31 Mn1 N23 91.73(7) .
O11 Mn1 N19 91.55(7) .
O31 Mn1 N19 174.07(7) .
N23 Mn1 N19 82.73(8) .
O11 Mn1 N1 95.87(7) .
O31 Mn1 N1 91.71(7) .
N23 Mn1 N1 87.65(7) .
N19 Mn1 N1 90.18(7) .
O11 Mn1 O41 92.07(6) .
O31 Mn1 O41 90.59(6) .
N23 Mn1 O41 84.17(7) .
N19 Mn1 O41 86.76(7) .
N1 Mn1 O41 171.57(6) .
C2Z N1 Mn1 168.00(18) .
O31 C1 C6 124.27(19) .
O31 C1 C2 117.26(18) .
C6 C1 C2 118.46(19) .
O2 C2 C3 125.39(19) .
O2 C2 C1 113.85(18) .
C3 C2 C1 120.76(19) .
C2 O2 C19 117.50(16) .
C2 C3 C4 120.0(2) .
C2 C3 H3 120.0 .
C4 C3 H3 120.0 .
C5 C4 C3 120.5(2) .
C5 C4 H4 119.7 .
C3 C4 H4 119.7 .
C4 C5 C6 120.7(2) .
C4 C5 H5 119.6 .
C6 C5 H5 119.6 .
C1 C6 C5 119.5(2) .
C1 C6 C7 122.3(2) .
C5 C6 C7 118.14(19) .
N23 C7 C6 125.6(2) .
N23 C7 H7 117.2 .
C6 C7 H7 117.2 .
N23 C9 C10 107.32(18) .
N23 C9 H9A 110.3 .
C10 C9 H9A 110.3 .
N23 C9 H9B 110.3 .
C10 C9 H9B 110.3 .
H9A C9 H9B 108.5 .
Mn1 O41 H1S 110(2) .
Mn1 O41 H2S 114(2) .
H1S O41 H2S 106(3) .
N19 C10 C9 107.53(18) .
N19 C10 H10A 110.2 .
C9 C10 H10A 110.2 .
N19 C10 H10B 110.2 .
C9 C10 H10B 110.2 .
H10A C10 H10B 108.5 .
C14 O11 Mn1 128.64(13) .
N19 C12 C13 125.07(19) .
N19 C12 H12 117.5 .
C13 C12 H12 117.5 .
C14 C13 C18 119.5(2) .
C14 C13 C12 122.3(2) .
C18 C13 C12 118.0(2) .
O11 C14 C13 124.43(19) .
O11 C14 C15 117.42(18) .
C13 C14 C15 118.13(19) .
O15 C15 C16 124.95(19) .
O15 C15 C14 113.91(18) .
C16 C15 C14 121.14(19) .
C15 O15 C21 117.96(16) .
C15 C16 C17 120.0(2) .
C15 C16 H16 120.0 .
C17 C16 H16 120.0 .
C18 C17 C16 120.3(2) .
C18 C17 H17 119.8 .
C16 C17 H17 119.8 .
C17 C18 C13 120.9(2) .
C17 C18 H18 119.6 .
C13 C18 H18 119.6 .
O2 C19 C20 107.18(18) .
O2 C19 H19A 110.3 .
C20 C19 H19A 110.3 .
O2 C19 H19B 110.3 .
C20 C19 H19B 110.3 .
H19A C19 H19B 108.5 .
C12 N19 C10 121.36(18) .
C12 N19 Mn1 126.14(15) .
C10 N19 Mn1 112.48(14) .
C19 C20 H20A 109.5 .
C19 C20 H20B 109.5 .
H20A C20 H20B 109.5 .
C19 C20 H20C 109.5 .
H20A C20 H20C 109.5 .
H20B C20 H20C 109.5 .
O15 C21 C22 106.99(18) .
O15 C21 H21A 110.3 .
C22 C21 H21A 110.3 .
O15 C21 H21B 110.3 .
C22 C21 H21B 110.3 .
H21A C21 H21B 108.6 .
C21 C22 H22A 109.5 .
C21 C22 H22B 109.5 .
H22A C22 H22B 109.5 .
C21 C22 H22C 109.5 .
H22A C22 H22C 109.5 .
H22B C22 H22C 109.5 .
O1D S1D C2D 108.51(15) .
O1D S1D C1D 108.47(17) .
C2D S1D C1D 95.62(16) .
O2D S2D C1D 99.6(4) .
O2D S2D C2D 110.0(4) .
C1D S2D C2D 109.3(2) .
S1D C1D H1DA 109.5 .
S1D C1D H1DB 109.5 .
H1DA C1D H1DB 109.5 .
S1D C1D H1DC 109.5 .
H1DA C1D H1DC 109.5 .
H1DB C1D H1DC 109.5 .
S2D C1D H1DD 109.5 .
S2D C1D H1DE 109.5 .
H1DD C1D H1DE 109.5 .
S2D C1D H1DF 109.5 .
H1DD C1D H1DF 109.5 .
H1DE C1D H1DF 109.5 .
C7 N23 C9 121.30(18) .
C7 N23 Mn1 125.49(15) .
C9 N23 Mn1 113.20(14) .
S1D C2D H2DA 109.5 .
S1D C2D H2DB 109.5 .
H2DA C2D H2DB 109.5 .
S1D C2D H2DC 109.5 .
H2DA C2D H2DC 109.5 .
H2DB C2D H2DC 109.5 .
S2D C2D H2DD 109.5 .
S2D C2D H2DE 109.5 .
H2DD C2D H2DE 109.5 .
S2D C2D H2DF 109.5 .
H2DD C2D H2DF 109.5 .
H2DE C2D H2DF 109.5 .
O2S O2S H3S 32(3) 2_756
C1 O31 Mn1 127.71(13) .
N1 C2Z Se3Z 179.3(2) .

loop_
_geom_bond_atom_site_label_1
_geom_bond_atom_site_label_2
_geom_bond_distance
_geom_bond_site_symmetry_2
Mn1 O11 1.8775(14) .
Mn1 O31 1.8839(14) .
Mn1 N23 1.9841(18) .
Mn1 N19 1.9844(18) .
Mn1 N1 2.278(2) .
Mn1 O41 2.2998(16) .
N1 C2Z 1.158(3) .
C1 O31 1.324(3) .
C1 C6 1.414(3) .
C1 C2 1.419(3) .
C2 O2 1.365(3) .
C2 C3 1.384(3) .
O2 C19 1.434(2) .
C3 C4 1.401(3) .
C3 H3 0.9500 .
C4 C5 1.366(3) .
C4 H4 0.9500 .
C5 C6 1.416(3) .
C5 H5 0.9500 .
C6 C7 1.434(3) .
C7 N23 1.287(3) .
C7 H7 0.9500 .
C9 N23 1.478(3) .
C9 C10 1.520(3) .
C9 H9A 0.9900 .
C9 H9B 0.9900 .
O41 H1S 0.80(3) .
O41 H2S 0.79(4) .
C10 N19 1.471(3) .
C10 H10A 0.9900 .
C10 H10B 0.9900 .
O11 C14 1.323(3) .
C12 N19 1.287(3) .
C12 C13 1.435(3) .
C12 H12 0.9500 .
C13 C14 1.416(3) .
C13 C18 1.416(3) .
C14 C15 1.416(3) .
C15 O15 1.367(2) .
C15 C16 1.377(3) .
O15 C21 1.436(3) .
C16 C17 1.405(3) .
C16 H16 0.9500 .
C17 C18 1.360(3) .
C17 H17 0.9500 .
C18 H18 0.9500 .
C19 C20 1.506(3) .
C19 H19A 0.9900 .
C19 H19B 0.9900 .
C20 H20A 0.9800 .
C20 H20B 0.9800 .
C20 H20C 0.9800 .
C21 C22 1.499(3) .
C21 H21A 0.9900 .
C21 H21B 0.9900 .
C22 H22A 0.9800 .
C22 H22B 0.9800 .
C22 H22C 0.9800 .
S1D O1D 1.504(3) .
S1D C2D 1.791(3) .
S1D C1D 1.830(3) .
S2D O2D 1.540(10) .
S2D C1D 1.634(5) .
S2D C2D 1.656(4) .
C1D H1DA 0.9800 .
C1D H1DB 0.9800 .
C1D H1DC 0.9800 .
C1D H1DD 0.9800 .
C1D H1DE 0.9800 .
C1D H1DF 0.9800 .
C2D H2DA 0.9800 .
C2D H2DB 0.9800 .
C2D H2DC 0.9800 .
C2D H2DD 0.9800 .
C2D H2DE 0.9800 .
C2D H2DF 0.9800 .
O2S O2S 1.786(11) 2_756
O2S H3S 1.00(6) .
C2Z Se3Z 1.803(2) .

loop_
_geom_hbond_atom_site_label_D
_geom_hbond_atom_site_label_H
_geom_hbond_atom_site_label_A
_geom_hbond_distance_DH
_geom_hbond_distance_HA
_geom_hbond_distance_DA
_geom_hbond_angle_DHA
_geom_hbond_site_symmetry_A
O41 H1S O11 0.80(3) 2.30(3) 2.963(2) 142(3) 2_666
O41 H1S O15 0.80(3) 2.29(3) 3.006(2) 150(3) 2_666
O41 H2S O2 0.79(4) 2.32(4) 3.022(2) 148(3) 2_666
O41 H2S O31 0.79(4) 2.21(3) 2.879(2) 142(3) 2_666

loop_
_geom_torsion_atom_site_label_1
_geom_torsion_atom_site_label_2
_geom_torsion_atom_site_label_3
_geom_torsion_atom_site_label_4
_geom_torsion
O31 C1 C2 O2 -1.6(3)
C6 C1 C2 O2 179.88(18)
O31 C1 C2 C3 177.8(2)
C6 C1 C2 C3 -0.7(3)
C3 C2 O2 C19 6.9(3)
C1 C2 O2 C19 -173.67(18)
O2 C2 C3 C4 179.5(2)
C1 C2 C3 C4 0.1(3)
C2 C3 C4 C5 -0.3(3)
C3 C4 C5 C6 1.0(4)
O31 C1 C6 C5 -177.0(2)
C2 C1 C6 C5 1.4(3)
O31 C1 C6 C7 -0.5(3)
C2 C1 C6 C7 177.9(2)
C4 C5 C6 C1 -1.6(3)
C4 C5 C6 C7 -178.2(2)
C1 C6 C7 N23 6.1(4)
C5 C6 C7 N23 -177.3(2)
N23 C9 C10 N19 -43.8(3)
O31 Mn1 O11 C14 -163.95(17)
N19 Mn1 O11 C14 13.59(18)
N1 Mn1 O11 C14 103.93(17)
O41 Mn1 O11 C14 -73.22(17)
N19 C12 C13 C14 4.4(3)
N19 C12 C13 C18 179.8(2)
Mn1 O11 C14 C13 -7.6(3)
Mn1 O11 C14 C15 174.02(14)
C18 C13 C14 O11 -179.7(2)
C12 C13 C14 O11 -4.4(3)
C18 C13 C14 C15 -1.4(3)
C12 C13 C14 C15 174.0(2)
O11 C14 C15 O15 -1.3(3)
C13 C14 C15 O15 -179.80(18)
O11 C14 C15 C16 179.22(19)
C13 C14 C15 C16 0.7(3)
C16 C15 O15 C21 -9.5(3)
C14 C15 O15 C21 171.02(19)
O15 C15 C16 C17 -179.1(2)
C14 C15 C16 C17 0.3(3)
C15 C16 C17 C18 -0.8(3)
C16 C17 C18 C13 0.1(3)
C14 C13 C18 C17 1.0(3)
C12 C13 C18 C17 -174.6(2)
C2 O2 C19 C20 178.00(18)
C13 C12 N19 C10 -174.6(2)
C13 C12 N19 Mn1 6.8(3)
C9 C10 N19 C12 -142.0(2)
C9 C10 N19 Mn1 36.8(2)
C15 O15 C21 C22 -172.68(18)
C6 C7 N23 C9 -176.8(2)
C6 C7 N23 Mn1 3.8(3)
C10 C9 N23 C7 -146.8(2)
C10 C9 N23 Mn1 32.7(2)
C6 C1 O31 Mn1 -15.3(3)
C2 C1 O31 Mn1 166.35(14)
O11 Mn1 O31 C1 -164.92(17)
N23 Mn1 O31 C1 18.78(18)
N1 Mn1 O31 C1 -68.92(17)
O41 Mn1 O31 C1 102.97(17)
